data_7034151
loop_
_publ_author_name
'Yang, Hua'
'Cao, Fan'
'Li, Dacheng'
'Zeng, Suyuan'
'Song, You'
'Dou, Jianmin'

_publ_section_title
;
 Solvent dependent reactivities of di-, tetra- and hexanuclear manganese
 complexes: syntheses, structures and magnetic properties.
;
_journal_issue 14
_journal_name_full 'Dalton transactions (Cambridge, England : 2003)'
_journal_page_first 6620
_journal_page_last 6629
_journal_paper_doi 10.1039/c4dt03822c
_journal_volume 44
_journal_year 2015
_chemical_formula_sum 'C54 H65 Mn4 N10 O18 S7'
_chemical_formula_weight 1586.34
_chemical_name_systematic
; 
 ? 
;
_space_group_IT_number 15
_symmetry_cell_setting monoclinic
_symmetry_space_group_name_Hall '-C 2yc'
_symmetry_space_group_name_H-M 'C 1 2/c 1'
_atom_sites_solution_hydrogens geom
_atom_sites_solution_primary direct
_atom_sites_solution_secondary difmap
_audit_block_doi 10.5517/cc11zxmk
_audit_creation_method SHELXL-97
_audit_update_record
;
2014-01-23 deposited with the CCDC.
2015-02-23 downloaded from the CCDC.
;
_cell_angle_alpha 90.00
_cell_angle_beta 103.539(2)
_cell_angle_gamma 90.00
_cell_formula_units_Z 8
_cell_length_a 44.504(4)
_cell_length_b 14.6592(11)
_cell_length_c 24.169(2)
_cell_measurement_reflns_used 2846
_cell_measurement_temperature 298(2)
_cell_measurement_theta_max 26.122
_cell_measurement_theta_min 2.686
_cell_volume 15330(2)
_computing_cell_refinement 'Bruker SMART'
_computing_data_collection 'Bruker SMART'
_computing_data_reduction 'Bruker SHELXTL'
_computing_molecular_graphics 'Bruker SHELXTL'
_computing_publication_material 'Bruker SHELXTL'
_computing_structure_refinement 'SHELXL-97 (Sheldrick, 1997)'
_computing_structure_solution 'SHELXS-97 (Sheldrick, 1990)'
_diffrn_ambient_temperature 298(2)
_diffrn_measured_fraction_theta_full 0.998
_diffrn_measured_fraction_theta_max 0.998
_diffrn_measurement_device_type 'CCD area detector'
_diffrn_measurement_method 'phi and omega scans'
_diffrn_radiation_monochromator graphite
_diffrn_radiation_source 'fine-focus sealed tube'
_diffrn_radiation_type MoK\a
_diffrn_radiation_wavelength 0.71073
_diffrn_reflns_av_R_equivalents 0.1294
_diffrn_reflns_av_sigmaI/netI 0.1932
_diffrn_reflns_limit_h_max 44
_diffrn_reflns_limit_h_min -52
_diffrn_reflns_limit_k_max 17
_diffrn_reflns_limit_k_min -16
_diffrn_reflns_limit_l_max 28
_diffrn_reflns_limit_l_min -28
_diffrn_reflns_number 38333
_diffrn_reflns_theta_full 25.02
_diffrn_reflns_theta_max 25.02
_diffrn_reflns_theta_min 2.70
_exptl_absorpt_coefficient_mu 0.900
_exptl_absorpt_correction_T_max 0.8920
_exptl_absorpt_correction_T_min 0.7555
_exptl_absorpt_correction_type none
_exptl_crystal_density_diffrn 1.375
_exptl_crystal_density_method 'not measured'
_exptl_crystal_F_000 6520
_exptl_crystal_size_max 0.33
_exptl_crystal_size_mid 0.31
_exptl_crystal_size_min 0.13
_platon_squeeze_details ' '
_refine_diff_density_max 1.126
_refine_diff_density_min -1.082
_refine_diff_density_rms 0.127
_refine_ls_extinction_method none
_refine_ls_goodness_of_fit_ref 1.000
_refine_ls_hydrogen_treatment mixed
_refine_ls_matrix_type full
_refine_ls_number_parameters 860
_refine_ls_number_reflns 13513
_refine_ls_number_restraints 3071
_refine_ls_restrained_S_all 1.017
_refine_ls_R_factor_all 0.1787
_refine_ls_R_factor_gt 0.0902
_refine_ls_shift/su_max 0.000
_refine_ls_shift/su_mean 0.000
_refine_ls_structure_factor_coef Fsqd
_refine_ls_weighting_details 'calc w=1/[\s^2^(Fo^2^)+(0.0823P)^2^+0.0000P] where P=(Fo^2^+2Fc^2^)/3'
_refine_ls_weighting_scheme calc
_refine_ls_wR_factor_gt 0.2162
_refine_ls_wR_factor_ref 0.2400
_reflns_number_gt 4916
_reflns_number_total 13513
_reflns_threshold_expression >2sigma(I)
_cod_data_source_file c4dt03822c2.cif
_cod_data_source_block 130819f
_cod_depositor_comments
;
The following automatic conversions were performed:

'_symmetry_cell_setting' value 'Monoclinic' changed to 'monoclinic'
according to
/usr/data/users/saulius/crontab/automatic-downloads/rss-feeds/RSC/lib/dictionaries/cif_core.dic
dictionary named 'cif_core.dic' version 2.4.2 from 2011-04-26.

Automatic conversion script
Id: cif_fix_values 3008 2015-01-20 13:52:24Z robertas 

 Adding full bibliography for 7034150--7034154.cif.
;
_cod_original_sg_symbol_H-M 'C2/c  '
_cod_database_code 7034151

loop_
_symmetry_equiv_pos_as_xyz
'x, y, z'
'-x, y, -z+1/2'
'x+1/2, y+1/2, z'
'-x+1/2, y+1/2, -z+1/2'
'-x, -y, -z'
'x, -y, z-1/2'
'-x+1/2, -y+1/2, -z'
'x+1/2, -y+1/2, z-1/2'

loop_
_atom_site_label
_atom_site_type_symbol
_atom_site_fract_x
_atom_site_fract_y
_atom_site_fract_z
_atom_site_U_iso_or_equiv
_atom_site_adp_type
_atom_site_occupancy
_atom_site_symmetry_multiplicity
_atom_site_calc_flag
_atom_site_refinement_flags
_atom_site_disorder_assembly
_atom_site_disorder_group
Mn1 Mn 0.37746(3) 0.44741(9) 0.22158(6) 0.0427(4) Uani 1 1 d U . .
Mn2 Mn 0.28531(3) 0.48100(10) 0.13870(5) 0.0453(4) Uani 1 1 d U A .
Mn3 Mn 0.20442(3) 0.45573(10) 0.13655(5) 0.0506(4) Uani 1 1 d U . .
Mn4 Mn 0.11346(3) 0.41197(9) 0.04607(5) 0.0418(4) Uani 1 1 d U . .
N1 N 0.24132(16) 0.4558(5) 0.2785(3) 0.0530(18) Uani 1 1 d U . .
N2 N 0.34106(16) 0.4527(5) 0.2584(3) 0.0404(15) Uani 1 1 d U . .
N3 N 0.31084(16) 0.4621(5) 0.2293(3) 0.0408(16) Uani 1 1 d U . .
N4 N 0.15934(16) 0.4377(5) 0.1630(3) 0.0449(16) Uani 1 1 d U . .
N5 N 0.12967(16) 0.4299(5) 0.1322(3) 0.0421(16) Uani 1 1 d U . .
N6 N 0.24720(17) 0.5191(5) -0.0008(3) 0.0545(18) Uani 1 1 d U . .
N7 N 0.17949(17) 0.4624(5) 0.0459(3) 0.0473(16) Uani 1 1 d U . .
N8 N 0.14854(17) 0.4699(5) 0.0193(3) 0.0462(16) Uani 1 1 d U . .
N9 N 0.32982(16) 0.5086(5) 0.1151(3) 0.0451(17) Uani 1 1 d U . .
N10 N 0.35979(16) 0.5150(5) 0.1471(3) 0.0422(16) Uani 1 1 d U . .
O1 O 0.21070(14) 0.4606(5) 0.2417(2) 0.0630(17) Uani 1 1 d U . .
O2 O 0.25146(14) 0.4693(5) 0.1907(3) 0.0694(17) Uani 1 1 d U . .
O3 O 0.39777(14) 0.3790(4) 0.2853(2) 0.0547(15) Uani 1 1 d U . .
O4 O 0.18812(14) 0.4517(5) 0.3138(2) 0.0633(19) Uani 1 1 d U . .
O5 O 0.07887(13) 0.3542(4) 0.0628(2) 0.0514(15) Uani 1 1 d U . .
O6 O 0.27874(14) 0.5113(4) 0.0353(2) 0.0528(15) Uani 1 1 d U . .
O7 O 0.23863(14) 0.4666(5) 0.0841(2) 0.0613(16) Uani 1 1 d U . .
O8 O 0.09284(13) 0.3994(4) -0.0327(2) 0.0526(15) Uani 1 1 d U . .
O9 O 0.29771(15) 0.6001(5) -0.0231(3) 0.085(2) Uani 1 1 d U . .
O10 O 0.41447(14) 0.4393(4) 0.1954(2) 0.0542(15) Uani 1 1 d U . .
O11 O 0.39095(14) 0.5828(4) 0.2648(3) 0.0572(16) Uani 1 1 d U . .
O12 O 0.35854(14) 0.3153(4) 0.1746(3) 0.0695(17) Uani 1 1 d DU . .
O13 O 0.28030(17) 0.6306(5) 0.1393(3) 0.0874(19) Uani 1 1 d DU . .
O14 O 0.29328(19) 0.3353(5) 0.1224(3) 0.126(3) Uani 1 1 d DU . .
H14B H 0.3032 0.3202 0.1557 0.151 Uiso 1 1 d RD A .
H14C H 0.3096 0.3422 0.1102 0.151 Uiso 1 1 d RD . .
O15 O 0.19899(18) 0.6050(6) 0.1453(3) 0.0918(19) Uani 1 1 d U . .
O16 O 0.21253(16) 0.3078(5) 0.1457(3) 0.0788(18) Uani 1 1 d U . .
O17 O 0.09252(14) 0.5521(4) 0.0477(2) 0.0544(15) Uani 1 1 d U . .
O18 O 0.13566(15) 0.2768(4) 0.0459(2) 0.0607(16) Uani 1 1 d U . .
S1 S 0.42090(7) 0.60800(18) 0.30574(12) 0.0669(8) Uani 1 1 d U . .
S2 S 0.36198(12) 0.2269(3) 0.20451(17) 0.1244(14) Uani 1 1 d U . .
S3 S 0.26406(14) 0.7005(4) 0.0967(2) 0.090(2) Uani 0.579(7) 1 d PDU A 1
S3' S 0.2873(2) 0.7209(6) 0.1485(4) 0.121(3) Uani 0.421(7) 1 d PDU A 2
S4 S 0.18187(12) 0.6907(3) 0.13406(19) 0.1377(15) Uani 1 1 d U . .
S5 S 0.20895(10) 0.2610(3) 0.20004(15) 0.1055(12) Uani 1 1 d U . .
S6 S 0.05951(7) 0.58149(19) 0.02134(12) 0.0654(8) Uani 1 1 d U . .
S7 S 0.14539(10) 0.2479(2) -0.00747(15) 0.1004(11) Uani 1 1 d U . .
C1 C 0.2599(2) 0.4614(6) 0.2445(4) 0.0507(14) Uani 1 1 d U . .
C2 C 0.2937(2) 0.4544(6) 0.2675(4) 0.0471(14) Uani 1 1 d U . .
C3 C 0.3118(2) 0.4382(6) 0.3200(4) 0.0487(13) Uani 1 1 d U . .
H3 H 0.3051 0.4286 0.3532 0.058 Uiso 1 1 calc R . .
C4 C 0.3419(2) 0.4384(6) 0.3148(4) 0.0486(12) Uani 1 1 d U . .
C5 C 0.3711(2) 0.4246(6) 0.3558(4) 0.0500(12) Uani 1 1 d U . .
C6 C 0.3977(2) 0.3970(6) 0.3403(4) 0.0509(12) Uani 1 1 d U . .
C7 C 0.4254(2) 0.3873(6) 0.3806(4) 0.0529(13) Uani 1 1 d U . .
H7 H 0.4433 0.3709 0.3695 0.064 Uiso 1 1 calc R . .
C8 C 0.4263(2) 0.4020(6) 0.4369(4) 0.0547(14) Uani 1 1 d U . .
H8 H 0.4446 0.3930 0.4640 0.066 Uiso 1 1 calc R . .
C9 C 0.4004(2) 0.4300(6) 0.4540(4) 0.0527(13) Uani 1 1 d U . .
H9 H 0.4014 0.4407 0.4924 0.063 Uiso 1 1 calc R . .
C10 C 0.3730(2) 0.4420(6) 0.4141(4) 0.0529(13) Uani 1 1 d U . .
H10 H 0.3555 0.4617 0.4256 0.063 Uiso 1 1 calc R . .
C11 C 0.1868(2) 0.4529(6) 0.2643(4) 0.0498(14) Uani 1 1 d U . .
C12 C 0.1585(2) 0.4455(6) 0.2181(4) 0.0517(14) Uani 1 1 d U . .
C13 C 0.1281(2) 0.4428(6) 0.2226(4) 0.0497(13) Uani 1 1 d U . .
H13 H 0.1212 0.4474 0.2560 0.060 Uiso 1 1 calc R . .
C14 C 0.1102(2) 0.4319(6) 0.1689(4) 0.0499(12) Uani 1 1 d U . .
C15 C 0.0769(2) 0.4257(6) 0.1505(4) 0.0513(12) Uani 1 1 d U . .
C16 C 0.0627(2) 0.3865(7) 0.0988(4) 0.0521(12) Uani 1 1 d U . .
C17 C 0.0299(2) 0.3747(6) 0.0835(4) 0.0554(13) Uani 1 1 d U . .
H17 H 0.0203 0.3490 0.0487 0.067 Uiso 1 1 calc R . .
C18 C 0.0124(2) 0.4020(7) 0.1214(4) 0.0577(14) Uani 1 1 d U . .
H18 H -0.0088 0.3924 0.1126 0.069 Uiso 1 1 calc R . .
C19 C 0.0270(2) 0.4440(6) 0.1728(4) 0.0555(14) Uani 1 1 d U . .
H19 H 0.0153 0.4647 0.1975 0.067 Uiso 1 1 calc R . .
C20 C 0.0583(2) 0.4544(6) 0.1863(4) 0.0529(13) Uani 1 1 d U . .
H20 H 0.0676 0.4817 0.2208 0.063 Uiso 1 1 calc R . .
C21 C 0.2298(2) 0.4914(7) 0.0330(4) 0.0517(14) Uani 1 1 d U . .
C22 C 0.1963(2) 0.4897(6) 0.0102(4) 0.0503(14) Uani 1 1 d U . .
C23 C 0.1763(2) 0.5160(6) -0.0410(4) 0.0505(13) Uani 1 1 d U . .
H23 H 0.1818 0.5385 -0.0731 0.061 Uiso 1 1 calc R . .
C24 C 0.1465(2) 0.5022(7) -0.0344(4) 0.0521(12) Uani 1 1 d U . .
C25 C 0.1170(2) 0.5168(7) -0.0752(4) 0.0512(12) Uani 1 1 d U . .
C26 C 0.0916(2) 0.4632(7) -0.0723(4) 0.0525(12) Uani 1 1 d U . .
C27 C 0.0640(2) 0.4750(7) -0.1131(4) 0.0550(13) Uani 1 1 d U . .
H27 H 0.0470 0.4386 -0.1122 0.066 Uiso 1 1 calc R . .
C28 C 0.0619(2) 0.5411(7) -0.1552(4) 0.0562(14) Uani 1 1 d U . .
H28 H 0.0435 0.5476 -0.1826 0.067 Uiso 1 1 calc R . .
C29 C 0.0861(2) 0.5961(7) -0.1570(4) 0.0552(14) Uani 1 1 d U . .
H29 H 0.0839 0.6421 -0.1841 0.066 Uiso 1 1 calc R . .
C30 C 0.1139(2) 0.5833(7) -0.1181(4) 0.0539(13) Uani 1 1 d U . .
H30 H 0.1308 0.6192 -0.1203 0.065 Uiso 1 1 calc R . .
C31 C 0.3008(2) 0.5593(7) 0.0202(4) 0.0603(14) Uani 1 1 d U . .
C32 C 0.3295(2) 0.5527(7) 0.0647(4) 0.0538(14) Uani 1 1 d U . .
C33 C 0.3583(2) 0.5884(6) 0.0668(4) 0.0547(13) Uani 1 1 d U . .
H33 H 0.3640 0.6236 0.0389 0.066 Uiso 1 1 calc R . .
C34 C 0.3770(2) 0.5625(7) 0.1180(4) 0.0556(12) Uani 1 1 d U . .
C35 C 0.4100(2) 0.5752(7) 0.1386(4) 0.0571(12) Uani 1 1 d U . .
C36 C 0.4277(2) 0.5123(7) 0.1766(4) 0.0578(13) Uani 1 1 d U . .
C37 C 0.4588(2) 0.5239(7) 0.1952(4) 0.0613(14) Uani 1 1 d U . .
H37 H 0.4704 0.4818 0.2202 0.074 Uiso 1 1 calc R . .
C38 C 0.4733(2) 0.5972(7) 0.1774(4) 0.0651(15) Uani 1 1 d U . .
H38 H 0.4946 0.6041 0.1906 0.078 Uiso 1 1 calc R . .
C39 C 0.4568(2) 0.6615(7) 0.1398(4) 0.0631(14) Uani 1 1 d U . .
H39 H 0.4664 0.7113 0.1274 0.076 Uiso 1 1 calc R . .
C40 C 0.4256(2) 0.6476(7) 0.1221(4) 0.0602(13) Uani 1 1 d U . .
H40 H 0.4142 0.6900 0.0972 0.072 Uiso 1 1 calc R . .
C41 C 0.4092(3) 0.6517(8) 0.3670(4) 0.085(3) Uani 1 1 d U . .
H41A H 0.3935 0.6974 0.3552 0.127 Uiso 1 1 calc R . .
H41B H 0.4267 0.6782 0.3929 0.127 Uiso 1 1 calc R . .
H41C H 0.4010 0.6029 0.3856 0.127 Uiso 1 1 calc R . .
C42 C 0.4329(2) 0.7125(7) 0.2807(4) 0.079(3) Uani 1 1 d U . .
H42A H 0.4394 0.7018 0.2460 0.119 Uiso 1 1 calc R . .
H42B H 0.4499 0.7371 0.3088 0.119 Uiso 1 1 calc R . .
H42C H 0.4160 0.7549 0.2737 0.119 Uiso 1 1 calc R . .
C43 C 0.3480(4) 0.1395(10) 0.1556(7) 0.170(5) Uani 1 1 d U . .
H43A H 0.3521 0.0815 0.1743 0.255 Uiso 1 1 calc R . .
H43B H 0.3581 0.1425 0.1247 0.255 Uiso 1 1 calc R . .
H43C H 0.3261 0.1468 0.1412 0.255 Uiso 1 1 calc R . .
C44 C 0.3980(4) 0.1901(12) 0.2087(8) 0.189(5) Uani 1 1 d U . .
H44A H 0.4055 0.2147 0.1777 0.283 Uiso 1 1 calc R . .
H44B H 0.3981 0.1247 0.2069 0.283 Uiso 1 1 calc R . .
H44C H 0.4112 0.2098 0.2441 0.283 Uiso 1 1 calc R . .
C45 C 0.2896(3) 0.7819(8) 0.0835(4) 0.108(2) Uani 1 1 d DU . .
H45A H 0.3029 0.7550 0.0620 0.161 Uiso 0.579(7) 1 calc PR A 1
H45B H 0.3018 0.8046 0.1189 0.161 Uiso 0.579(7) 1 calc PR A 1
H45C H 0.2783 0.8312 0.0622 0.161 Uiso 0.579(7) 1 calc PR A 1
H45D H 0.3106 0.7895 0.0805 0.161 Uiso 0.579(7) 1 d PR A 2
H45E H 0.2804 0.8406 0.0853 0.161 Uiso 0.579(7) 1 d PR A 2
H45F H 0.2782 0.7493 0.0509 0.161 Uiso 0.579(7) 1 d PR A 2
C46 C 0.2521(3) 0.7924(8) 0.1317(5) 0.124(3) Uani 1 1 d DU . .
H46A H 0.2353 0.7739 0.1478 0.187 Uiso 0.579(7) 1 calc PR A 1
H46B H 0.2455 0.8411 0.1051 0.187 Uiso 0.579(7) 1 calc PR A 1
H46C H 0.2690 0.8130 0.1615 0.187 Uiso 0.579(7) 1 calc PR A 1
H46D H 0.2560 0.8392 0.1064 0.187 Uiso 0.579(7) 1 d PR A 2
H46E H 0.2484 0.8199 0.1655 0.187 Uiso 0.579(7) 1 d PR A 2
H46F H 0.2343 0.7576 0.1132 0.187 Uiso 0.579(7) 1 d PR A 2
C47 C 0.1642(3) 0.7060(9) 0.0607(5) 0.118(3) Uani 1 1 d U . .
H47A H 0.1799 0.7106 0.0396 0.177 Uiso 1 1 calc R . .
H47B H 0.1521 0.7608 0.0558 0.177 Uiso 1 1 calc R . .
H47C H 0.1511 0.6548 0.0472 0.177 Uiso 1 1 calc R . .
C48 C 0.1466(3) 0.6693(10) 0.1476(6) 0.134(3) Uani 1 1 d U . .
H48A H 0.1428 0.6048 0.1458 0.201 Uiso 1 1 calc R . .
H48B H 0.1309 0.6997 0.1197 0.201 Uiso 1 1 calc R . .
H48C H 0.1463 0.6915 0.1848 0.201 Uiso 1 1 calc R . .
C49 C 0.2415(4) 0.1976(10) 0.2234(6) 0.154(5) Uani 1 1 d U . .
H49A H 0.2451 0.1611 0.1926 0.230 Uiso 1 1 calc R . .
H49B H 0.2388 0.1586 0.2538 0.230 Uiso 1 1 calc R . .
H49C H 0.2588 0.2374 0.2368 0.230 Uiso 1 1 calc R . .
C50 C 0.1862(4) 0.1805(11) 0.1717(7) 0.175(5) Uani 1 1 d U . .
H50A H 0.1660 0.2050 0.1562 0.262 Uiso 1 1 calc R . .
H50B H 0.1850 0.1357 0.2001 0.262 Uiso 1 1 calc R . .
H50C H 0.1939 0.1526 0.1419 0.262 Uiso 1 1 calc R . .
C51 C 0.0461(2) 0.6365(7) 0.0750(4) 0.076(2) Uani 1 1 d U . .
H51A H 0.0620 0.6757 0.0961 0.115 Uiso 1 1 calc R . .
H51B H 0.0407 0.5919 0.1001 0.115 Uiso 1 1 calc R . .
H51C H 0.0282 0.6723 0.0582 0.115 Uiso 1 1 calc R . .
C52 C 0.0637(2) 0.6813(7) -0.0176(4) 0.074(3) Uani 1 1 d U . .
H52A H 0.0770 0.7237 0.0069 0.111 Uiso 1 1 calc R . .
H52B H 0.0438 0.7087 -0.0319 0.111 Uiso 1 1 calc R . .
H52C H 0.0726 0.6655 -0.0488 0.111 Uiso 1 1 calc R . .
C53 C 0.1781(4) 0.1910(12) 0.0121(7) 0.182(5) Uani 1 1 d U . .
H53A H 0.1801 0.1676 0.0499 0.273 Uiso 1 1 calc R . .
H53B H 0.1951 0.2309 0.0115 0.273 Uiso 1 1 calc R . .
H53C H 0.1781 0.1412 -0.0137 0.273 Uiso 1 1 calc R . .
C54 C 0.1200(4) 0.1604(12) -0.0358(7) 0.180(5) Uani 1 1 d U . .
H54A H 0.1138 0.1286 -0.0055 0.270 Uiso 1 1 calc R . .
H54B H 0.1300 0.1188 -0.0563 0.270 Uiso 1 1 calc R . .
H54C H 0.1021 0.1857 -0.0612 0.270 Uiso 1 1 calc R . .

loop_
_atom_site_aniso_label
_atom_site_aniso_U_11
_atom_site_aniso_U_22
_atom_site_aniso_U_33
_atom_site_aniso_U_23
_atom_site_aniso_U_13
_atom_site_aniso_U_12
Mn1 0.0397(8) 0.0413(9) 0.0457(8) 0.0026(7) 0.0068(7) 0.0028(7)
Mn2 0.0377(8) 0.0590(10) 0.0380(8) 0.0032(7) 0.0067(7) -0.0049(7)
Mn3 0.0405(9) 0.0763(11) 0.0347(7) 0.0061(7) 0.0086(7) -0.0041(8)
Mn4 0.0410(8) 0.0440(9) 0.0395(8) -0.0001(7) 0.0071(7) -0.0036(7)
N1 0.036(4) 0.084(5) 0.038(3) 0.002(3) 0.004(3) 0.003(4)
N2 0.039(3) 0.043(3) 0.038(3) 0.003(3) 0.007(3) 0.002(3)
N3 0.038(3) 0.047(4) 0.037(3) 0.001(3) 0.008(3) 0.001(3)
N4 0.046(4) 0.052(4) 0.039(3) 0.004(3) 0.015(3) 0.001(3)
N5 0.039(3) 0.047(4) 0.039(3) 0.000(3) 0.006(3) -0.001(3)
N6 0.041(4) 0.073(4) 0.049(4) 0.004(4) 0.009(3) -0.004(4)
N7 0.047(4) 0.057(4) 0.039(3) 0.002(3) 0.014(3) -0.002(3)
N8 0.046(3) 0.049(4) 0.043(3) 0.002(3) 0.009(3) 0.000(3)
N9 0.045(4) 0.048(4) 0.042(3) 0.000(3) 0.012(3) -0.001(3)
N10 0.040(3) 0.046(4) 0.040(3) -0.001(3) 0.008(3) 0.001(3)
O1 0.048(3) 0.097(4) 0.042(3) 0.007(3) 0.007(3) -0.001(3)
O2 0.052(3) 0.107(4) 0.049(3) 0.013(3) 0.010(3) -0.004(3)
O3 0.055(3) 0.052(3) 0.051(3) 0.007(3) 0.002(3) 0.011(3)
O4 0.053(4) 0.096(5) 0.038(4) -0.005(4) 0.006(3) 0.002(4)
O5 0.051(3) 0.049(3) 0.055(3) -0.006(3) 0.016(3) -0.005(3)
O6 0.049(3) 0.075(4) 0.035(3) 0.003(3) 0.012(3) -0.007(3)
O7 0.054(3) 0.088(4) 0.042(3) 0.007(3) 0.011(3) -0.009(3)
O8 0.051(3) 0.058(3) 0.046(3) -0.005(3) 0.006(3) -0.011(3)
O9 0.056(5) 0.125(6) 0.066(4) 0.037(4) 0.002(4) -0.022(4)
O10 0.052(3) 0.052(3) 0.062(3) 0.000(3) 0.020(3) 0.002(3)
O11 0.050(3) 0.054(3) 0.062(3) -0.005(3) 0.001(3) 0.001(3)
O12 0.081(4) 0.053(3) 0.070(4) -0.011(3) 0.010(3) -0.011(3)
O13 0.083(4) 0.081(4) 0.089(4) 0.000(4) 0.002(4) 0.027(4)
O14 0.157(7) 0.087(6) 0.111(6) -0.006(5) -0.016(6) 0.008(5)
O15 0.093(4) 0.096(4) 0.081(4) -0.009(4) 0.011(4) -0.019(3)
O16 0.084(4) 0.074(4) 0.079(3) 0.014(3) 0.020(3) 0.017(3)
O17 0.058(3) 0.051(3) 0.053(3) -0.001(3) 0.009(3) 0.004(3)
O18 0.080(4) 0.052(4) 0.057(3) -0.004(3) 0.029(3) 0.010(3)
S1 0.0741(19) 0.0538(18) 0.0649(17) 0.0012(14) -0.0001(16) -0.0057(15)
S2 0.181(4) 0.067(2) 0.110(3) 0.007(2) 0.003(3) -0.006(3)
S3 0.121(4) 0.073(4) 0.069(3) -0.006(3) 0.011(3) -0.001(3)
S3' 0.118(6) 0.088(6) 0.143(7) 0.007(5) 0.001(6) 0.004(5)
S4 0.180(4) 0.099(3) 0.130(3) 0.001(3) 0.028(3) 0.000(3)
S5 0.133(3) 0.090(3) 0.098(2) 0.024(2) 0.036(2) 0.013(2)
S6 0.0654(18) 0.0631(18) 0.0668(17) 0.0091(15) 0.0135(15) 0.0133(15)
S7 0.145(3) 0.073(2) 0.096(2) -0.0051(19) 0.053(2) 0.019(2)
C1 0.046(3) 0.062(3) 0.042(2) 0.005(2) 0.006(2) -0.002(2)
C2 0.042(3) 0.055(3) 0.042(3) 0.003(3) 0.005(2) -0.002(3)
C3 0.044(2) 0.058(2) 0.042(2) 0.004(2) 0.006(2) -0.002(2)
C4 0.044(2) 0.057(2) 0.043(2) 0.005(2) 0.006(2) -0.001(2)
C5 0.045(2) 0.057(2) 0.045(2) 0.006(2) 0.005(2) -0.001(2)
C6 0.047(2) 0.057(2) 0.047(2) 0.006(2) 0.005(2) 0.000(2)
C7 0.047(2) 0.059(3) 0.050(2) 0.008(2) 0.005(2) 0.000(2)
C8 0.047(3) 0.061(3) 0.050(3) 0.009(3) 0.001(2) 0.001(3)
C9 0.048(2) 0.060(3) 0.047(2) 0.007(2) 0.004(2) 0.001(2)
C10 0.046(2) 0.060(2) 0.049(2) 0.006(2) 0.005(2) -0.002(2)
C11 0.046(3) 0.061(3) 0.044(2) 0.002(2) 0.014(2) -0.001(2)
C12 0.049(3) 0.061(3) 0.046(2) 0.001(2) 0.014(2) -0.001(3)
C13 0.045(2) 0.059(3) 0.046(2) -0.001(2) 0.013(2) -0.001(2)
C14 0.047(2) 0.058(2) 0.045(2) 0.001(2) 0.012(2) 0.000(2)
C15 0.047(2) 0.059(2) 0.048(2) 0.000(2) 0.012(2) 0.000(2)
C16 0.049(2) 0.059(2) 0.049(2) 0.001(2) 0.013(2) 0.001(2)
C17 0.050(3) 0.064(3) 0.051(2) 0.000(2) 0.010(2) -0.001(2)
C18 0.051(3) 0.065(3) 0.055(3) -0.001(3) 0.008(2) 0.000(3)
C19 0.050(3) 0.065(3) 0.052(2) -0.001(2) 0.011(2) 0.001(2)
C20 0.048(2) 0.061(2) 0.049(2) -0.001(2) 0.010(2) -0.001(2)
C21 0.053(3) 0.061(3) 0.043(2) -0.003(2) 0.013(2) -0.003(2)
C22 0.052(3) 0.058(3) 0.042(2) -0.002(2) 0.013(2) -0.004(3)
C23 0.052(2) 0.060(3) 0.041(2) -0.001(2) 0.013(2) -0.002(2)
C24 0.052(2) 0.061(2) 0.044(2) -0.002(2) 0.014(2) 0.000(2)
C25 0.051(2) 0.061(2) 0.042(2) 0.000(2) 0.012(2) 0.002(2)
C26 0.052(2) 0.063(2) 0.043(2) 0.000(2) 0.012(2) 0.003(2)
C27 0.053(3) 0.066(3) 0.046(2) 0.000(2) 0.011(2) 0.002(2)
C28 0.053(3) 0.069(3) 0.046(3) 0.002(3) 0.010(2) 0.004(3)
C29 0.054(3) 0.066(3) 0.045(2) 0.002(2) 0.011(2) 0.004(2)
C30 0.053(2) 0.065(3) 0.044(2) 0.000(2) 0.012(2) 0.001(2)
C31 0.059(3) 0.065(3) 0.056(2) 0.003(2) 0.012(2) -0.006(2)
C32 0.050(3) 0.061(3) 0.053(3) 0.003(3) 0.016(3) -0.005(3)
C33 0.050(2) 0.062(3) 0.054(2) 0.004(2) 0.014(2) -0.007(2)
C34 0.049(2) 0.062(2) 0.055(2) 0.004(2) 0.012(2) -0.007(2)
C35 0.051(2) 0.064(2) 0.056(2) 0.005(2) 0.013(2) -0.008(2)
C36 0.051(2) 0.064(3) 0.057(2) 0.004(2) 0.012(2) -0.007(2)
C37 0.053(3) 0.068(3) 0.061(3) 0.006(2) 0.010(2) -0.008(2)
C38 0.055(3) 0.072(3) 0.066(3) 0.006(3) 0.009(3) -0.010(3)
C39 0.054(3) 0.068(3) 0.064(3) 0.009(2) 0.007(2) -0.012(3)
C40 0.052(2) 0.067(3) 0.060(2) 0.006(2) 0.010(2) -0.008(2)
C41 0.091(5) 0.086(5) 0.071(5) -0.007(5) 0.008(5) -0.019(5)
C42 0.076(5) 0.079(5) 0.080(5) -0.006(5) 0.010(4) -0.024(5)
C43 0.211(11) 0.104(9) 0.184(11) -0.029(9) 0.021(10) -0.014(9)
C44 0.203(11) 0.132(10) 0.212(11) -0.027(9) 0.010(10) 0.010(10)
C45 0.113(4) 0.098(4) 0.102(4) 0.006(4) 0.005(4) -0.003(4)
C46 0.130(5) 0.107(5) 0.119(5) 0.002(5) -0.005(5) 0.006(5)
C47 0.115(5) 0.099(5) 0.131(4) -0.002(5) 0.012(5) -0.006(5)
C48 0.146(5) 0.103(6) 0.131(6) 0.012(6) -0.013(5) -0.009(6)
C49 0.201(11) 0.108(9) 0.119(9) 0.018(8) -0.029(9) 0.048(9)
C50 0.219(9) 0.128(8) 0.144(8) 0.001(7) -0.026(8) 0.024(8)
C51 0.077(4) 0.076(5) 0.075(4) 0.007(4) 0.014(4) 0.017(4)
C52 0.084(6) 0.079(6) 0.063(5) 0.014(5) 0.022(5) 0.013(5)
C53 0.222(9) 0.154(9) 0.159(8) -0.023(8) 0.023(8) 0.039(8)
C54 0.225(11) 0.151(10) 0.160(10) -0.040(9) 0.038(9) 0.001(10)

loop_
_atom_type_symbol
_atom_type_description
_atom_type_scat_dispersion_real
_atom_type_scat_dispersion_imag
_atom_type_scat_source
C C 0.0033 0.0016 'International Tables Vol C Tables 4.2.6.8 and 6.1.1.4'
H H 0.0000 0.0000 'International Tables Vol C Tables 4.2.6.8 and 6.1.1.4'
O O 0.0106 0.0060 'International Tables Vol C Tables 4.2.6.8 and 6.1.1.4'
N N 0.0061 0.0033 'International Tables Vol C Tables 4.2.6.8 and 6.1.1.4'
S S 0.1246 0.1234 'International Tables Vol C Tables 4.2.6.8 and 6.1.1.4'
Mn Mn 0.3368 0.7283 'International Tables Vol C Tables 4.2.6.8 and 6.1.1.4'

loop_
_citation_id
_citation_doi
_citation_year
1 10.1016/j.inoche.2014.05.031 2014

loop_
_geom_angle_atom_site_label_1
_geom_angle_atom_site_label_2
_geom_angle_atom_site_label_3
_geom_angle
O3 Mn1 O10 87.2(3)
O3 Mn1 N2 86.7(3)
O10 Mn1 N2 173.5(3)
O3 Mn1 N10 172.3(3)
O10 Mn1 N10 85.5(3)
N2 Mn1 N10 100.7(3)
O3 Mn1 O11 93.8(2)
O10 Mn1 O11 93.0(2)
N2 Mn1 O11 85.2(2)
N10 Mn1 O11 89.2(2)
O3 Mn1 O12 90.3(2)
O10 Mn1 O12 91.6(2)
N2 Mn1 O12 90.6(3)
N10 Mn1 O12 87.3(3)
O11 Mn1 O12 174.0(2)
O2 Mn2 O7 69.8(2)
O2 Mn2 O13 89.4(3)
O7 Mn2 O13 91.0(3)
O2 Mn2 O14 100.8(3)
O7 Mn2 O14 88.2(3)
O13 Mn2 O14 168.7(3)
O2 Mn2 N9 159.8(3)
O7 Mn2 N9 129.6(2)
O13 Mn2 N9 85.3(3)
O14 Mn2 N9 86.6(3)
O2 Mn2 N3 71.8(2)
O7 Mn2 N3 140.3(2)
O13 Mn2 N3 98.4(3)
O14 Mn2 N3 89.4(3)
N9 Mn2 N3 89.7(3)
O2 Mn2 O6 131.1(2)
O7 Mn2 O6 62.7(2)
O13 Mn2 O6 80.8(2)
O14 Mn2 O6 88.8(3)
N9 Mn2 O6 67.1(2)
N3 Mn2 O6 156.9(2)
O16 Mn3 O2 85.3(3)
O16 Mn3 O7 90.6(3)
O2 Mn3 O7 69.3(2)
O16 Mn3 N7 100.1(3)
O2 Mn3 N7 140.4(3)
O7 Mn3 N7 71.4(2)
O16 Mn3 O15 169.0(3)
O2 Mn3 O15 87.9(3)
O7 Mn3 O15 95.1(3)
N7 Mn3 O15 90.6(3)
O16 Mn3 N4 89.5(3)
O2 Mn3 N4 128.8(2)
O7 Mn3 N4 161.8(2)
N7 Mn3 N4 90.7(3)
O15 Mn3 N4 87.9(3)
O16 Mn3 O1 87.1(2)
O2 Mn3 O1 61.8(2)
O7 Mn3 O1 131.1(2)
N7 Mn3 O1 156.7(2)
O15 Mn3 O1 82.1(3)
N4 Mn3 O1 67.1(2)
O5 Mn4 O8 86.8(2)
O5 Mn4 N8 173.7(3)
O8 Mn4 N8 87.0(3)
O5 Mn4 N5 87.2(3)
O8 Mn4 N5 172.1(3)
N8 Mn4 N5 99.0(3)
O5 Mn4 O18 89.2(2)
O8 Mn4 O18 91.2(2)
N8 Mn4 O18 89.8(3)
N5 Mn4 O18 93.8(2)
O5 Mn4 O17 92.5(2)
O8 Mn4 O17 90.1(2)
N8 Mn4 O17 88.6(3)
N5 Mn4 O17 85.1(2)
O18 Mn4 O17 177.9(2)
C1 N1 O1 104.7(7)
N3 N2 C4 108.6(7)
N3 N2 Mn1 124.7(5)
C4 N2 Mn1 126.4(6)
C2 N3 N2 106.8(6)
C2 N3 Mn2 116.6(6)
N2 N3 Mn2 136.6(5)
C12 N4 N5 107.3(7)
C12 N4 Mn3 120.2(6)
N5 N4 Mn3 132.0(5)
N4 N5 C14 108.9(7)
N4 N5 Mn4 129.0(5)
C14 N5 Mn4 122.1(6)
C21 N6 O6 103.0(7)
C22 N7 N8 109.0(7)
C22 N7 Mn3 115.3(6)
N8 N7 Mn3 132.7(5)
C24 N8 N7 108.0(7)
C24 N8 Mn4 124.6(6)
N7 N8 Mn4 125.4(5)
C32 N9 N10 105.8(7)
C32 N9 Mn2 119.3(6)
N10 N9 Mn2 132.1(5)
C34 N10 N9 109.5(7)
C34 N10 Mn1 124.1(6)
N9 N10 Mn1 125.7(5)
C11 O1 N1 118.6(6)
C11 O1 Mn3 121.1(5)
N1 O1 Mn3 119.5(5)
C1 O2 Mn2 121.2(6)
C1 O2 Mn3 127.6(6)
Mn2 O2 Mn3 110.7(3)
C6 O3 Mn1 126.0(6)
C16 O5 Mn4 124.8(6)
C31 O6 N6 117.3(7)
C31 O6 Mn2 116.8(6)
N6 O6 Mn2 118.7(4)
C21 O7 Mn2 126.5(6)
C21 O7 Mn3 119.2(6)
Mn2 O7 Mn3 110.2(3)
C26 O8 Mn4 125.2(6)
C36 O10 Mn1 122.8(6)
S1 O11 Mn1 128.1(4)
S2 O12 Mn1 120.9(4)
S3' O13 S3 60.5(5)
S3' O13 Mn2 160.9(6)
S3 O13 Mn2 134.7(5)
S4 O15 Mn3 153.4(5)
S5 O16 Mn3 118.8(4)
S6 O17 Mn4 127.8(3)
S7 O18 Mn4 118.0(4)
O11 S1 C42 106.2(4)
O11 S1 C41 104.2(5)
C42 S1 C41 98.2(5)
O12 S2 C44 107.5(8)
O12 S2 C43 109.4(6)
C44 S2 C43 89.4(8)
O13 S3 C45 111.3(6)
O13 S3 C46 110.3(6)
C45 S3 C46 81.0(7)
O13 S3' C45 112.9(7)
O13 S3' C46 111.4(7)
C45 S3' C46 75.5(6)
O15 S4 C48 105.6(6)
O15 S4 C47 112.6(6)
C48 S4 C47 90.1(7)
O16 S5 C50 98.4(7)
O16 S5 C49 106.2(7)
C50 S5 C49 98.2(8)
O17 S6 C51 106.5(4)
O17 S6 C52 104.2(4)
C51 S6 C52 96.3(5)
O18 S7 C53 107.9(7)
O18 S7 C54 104.6(7)
C53 S7 C54 100.9(9)
O2 C1 N1 125.1(9)
O2 C1 C2 114.9(8)
N1 C1 C2 120.0(8)
N3 C2 C3 110.7(8)
N3 C2 C1 115.5(8)
C3 C2 C1 133.8(9)
C2 C3 C4 106.9(8)
N2 C4 C3 107.0(8)
N2 C4 C5 120.8(8)
C3 C4 C5 132.2(8)
C6 C5 C10 118.0(9)
C6 C5 C4 122.8(8)
C10 C5 C4 119.2(9)
O3 C6 C5 121.4(8)
O3 C6 C7 117.6(9)
C5 C6 C7 121.0(9)
C8 C7 C6 119.6(9)
C7 C8 C9 121.2(9)
C8 C9 C10 119.6(9)
C9 C10 C5 120.5(9)
O4 C11 O1 124.8(9)
O4 C11 C12 126.5(9)
O1 C11 C12 108.8(8)
N4 C12 C13 109.4(8)
N4 C12 C11 122.4(8)
C13 C12 C11 128.1(8)
C14 C13 C12 106.9(8)
C13 C14 N5 107.5(8)
C13 C14 C15 128.8(8)
N5 C14 C15 123.6(8)
C16 C15 C20 118.1(9)
C16 C15 C14 121.4(9)
C20 C15 C14 120.4(9)
O5 C16 C15 122.2(8)
O5 C16 C17 117.4(8)
C15 C16 C17 120.4(9)
C18 C17 C16 119.3(9)
C17 C18 C19 119.8(9)
C20 C19 C18 119.6(9)
C19 C20 C15 122.7(9)
O7 C21 N6 127.3(9)
O7 C21 C22 114.7(9)
N6 C21 C22 118.0(8)
N7 C22 C23 108.5(8)
N7 C22 C21 116.2(8)
C23 C22 C21 135.2(9)
C24 C23 C22 106.7(8)
N8 C24 C23 107.8(8)
N8 C24 C25 122.9(8)
C23 C24 C25 129.3(8)
C26 C25 C30 119.2(9)
C26 C25 C24 119.6(9)
C30 C25 C24 121.1(9)
O8 C26 C27 118.7(9)
O8 C26 C25 122.4(9)
C27 C26 C25 119.0(9)
C26 C27 C28 120.2(9)
C29 C28 C27 121.3(9)
C28 C29 C30 119.4(9)
C29 C30 C25 120.9(9)
O9 C31 O6 124.8(10)
O9 C31 C32 125.6(10)
O6 C31 C32 109.7(9)
C33 C32 N9 109.3(8)
C33 C32 C31 130.3(9)
N9 C32 C31 120.4(9)
C32 C33 C34 107.1(9)
N10 C34 C33 108.2(8)
N10 C34 C35 122.7(9)
C33 C34 C35 128.9(9)
C40 C35 C36 116.8(9)
C40 C35 C34 122.6(9)
C36 C35 C34 120.6(9)
O10 C36 C37 118.4(9)
O10 C36 C35 121.3(9)
C37 C36 C35 120.3(10)
C36 C37 C38 120.6(10)
C37 C38 C39 121.2(10)
C40 C39 C38 116.5(10)
C39 C40 C35 124.6(10)
S3 C45 S3' 48.2(4)
S3 C46 S3' 47.8(4)

loop_
_geom_bond_atom_site_label_1
_geom_bond_atom_site_label_2
_geom_bond_distance
Mn1 O3 1.882(6)
Mn1 O10 1.902(6)
Mn1 N2 2.024(7)
Mn1 N10 2.043(7)
Mn1 O11 2.258(6)
Mn1 O12 2.303(6)
Mn2 O2 2.183(6)
Mn2 O7 2.195(6)
Mn2 O13 2.204(7)
Mn2 O14 2.215(7)
Mn2 N9 2.224(7)
Mn2 N3 2.236(7)
Mn2 O6 2.487(5)
Mn3 O16 2.201(7)
Mn3 O2 2.203(6)
Mn3 O7 2.203(6)
Mn3 N7 2.214(7)
Mn3 O15 2.218(9)
Mn3 N4 2.259(7)
Mn3 O1 2.491(6)
Mn4 O5 1.882(6)
Mn4 O8 1.920(6)
Mn4 N8 2.013(7)
Mn4 N5 2.055(7)
Mn4 O18 2.215(6)
Mn4 O17 2.260(6)
N1 C1 1.298(10)
N1 O1 1.445(8)
N2 N3 1.371(8)
N2 C4 1.370(10)
N3 C2 1.332(10)
N4 C12 1.346(10)
N4 N5 1.360(9)
N5 C14 1.377(10)
N6 C21 1.313(10)
N6 O6 1.474(9)
N7 C22 1.329(10)
N7 N8 1.382(9)
N8 C24 1.364(10)
N9 C32 1.376(10)
N9 N10 1.380(9)
N10 C34 1.349(11)
O1 C11 1.311(10)
O2 C1 1.272(10)
O3 C6 1.357(10)
O4 C11 1.183(10)
O5 C16 1.338(10)
O6 C31 1.328(11)
O7 C21 1.260(10)
O8 C26 1.329(10)
O9 C31 1.183(11)
O10 C36 1.349(11)
O11 S1 1.508(6)
O12 S2 1.474(7)
O13 S3' 1.367(8)
O13 S3 1.511(7)
O15 S4 1.461(9)
O16 S5 1.523(7)
O17 S6 1.520(6)
O18 S7 1.513(6)
S1 C42 1.775(10)
S1 C41 1.799(10)
S2 C44 1.674(18)
S2 C43 1.755(15)
S3 C45 1.728(8)
S3 C46 1.738(8)
S3' C45 1.831(9)
S3' C46 1.848(8)
S4 C48 1.705(15)
S4 C47 1.777(13)
S5 C50 1.601(16)
S5 C49 1.701(14)
S6 C51 1.746(10)
S6 C52 1.772(10)
S7 C53 1.648(17)
S7 C54 1.740(17)
C1 C2 1.482(12)
C2 C3 1.354(11)
C3 C4 1.376(11)
C4 C5 1.455(11)
C5 C6 1.383(12)
C5 C10 1.415(12)
C6 C7 1.389(11)
C7 C8 1.369(11)
C8 C9 1.373(12)
C9 C10 1.379(11)
C11 C12 1.481(12)
C12 C13 1.382(11)
C13 C14 1.364(11)
C14 C15 1.445(12)
C15 C16 1.386(12)
C15 C20 1.396(12)
C16 C17 1.434(12)
C17 C18 1.390(12)
C18 C19 1.402(12)
C19 C20 1.365(12)
C21 C22 1.464(12)
C22 C23 1.400(11)
C23 C24 1.385(12)
C24 C25 1.461(12)
C25 C26 1.395(12)
C25 C30 1.405(12)
C26 C27 1.392(12)
C27 C28 1.393(12)
C28 C29 1.353(12)
C29 C30 1.382(12)
C31 C32 1.469(13)
C32 C33 1.371(12)
C33 C34 1.374(12)
C34 C35 1.446(12)
C35 C40 1.379(12)
C35 C36 1.404(13)
C36 C37 1.366(12)
C37 C38 1.373(12)
C38 C39 1.394(12)
C39 C40 1.367(12)

loop_
_geom_torsion_atom_site_label_1
_geom_torsion_atom_site_label_2
_geom_torsion_atom_site_label_3
_geom_torsion_atom_site_label_4
_geom_torsion
O3 Mn1 N2 N3 -153.0(6)
O10 Mn1 N2 N3 -173(2)
N10 Mn1 N2 N3 24.6(7)
O11 Mn1 N2 N3 112.9(6)
O12 Mn1 N2 N3 -62.8(6)
O3 Mn1 N2 C4 19.9(7)
O10 Mn1 N2 C4 0(3)
N10 Mn1 N2 C4 -162.5(7)
O11 Mn1 N2 C4 -74.2(7)
O12 Mn1 N2 C4 110.2(7)
C4 N2 N3 C2 0.4(9)
Mn1 N2 N3 C2 174.5(6)
C4 N2 N3 Mn2 -176.9(6)
Mn1 N2 N3 Mn2 -2.9(11)
O2 Mn2 N3 C2 -0.5(6)
O7 Mn2 N3 C2 -15.7(8)
O13 Mn2 N3 C2 86.1(6)
O14 Mn2 N3 C2 -102.1(7)
N9 Mn2 N3 C2 171.3(6)
O6 Mn2 N3 C2 172.3(6)
O2 Mn2 N3 N2 176.7(8)
O7 Mn2 N3 N2 161.5(7)
O13 Mn2 N3 N2 -96.7(8)
O14 Mn2 N3 N2 75.1(8)
N9 Mn2 N3 N2 -11.5(8)
O6 Mn2 N3 N2 -10.5(12)
O16 Mn3 N4 C12 92.0(7)
O2 Mn3 N4 C12 8.3(8)
O7 Mn3 N4 C12 -177.6(8)
N7 Mn3 N4 C12 -167.9(7)
O15 Mn3 N4 C12 -77.3(7)
O1 Mn3 N4 C12 5.0(6)
O16 Mn3 N4 N5 -97.2(7)
O2 Mn3 N4 N5 179.2(6)
O7 Mn3 N4 N5 -6.8(13)
N7 Mn3 N4 N5 2.9(7)
O15 Mn3 N4 N5 93.5(7)
O1 Mn3 N4 N5 175.8(8)
C12 N4 N5 C14 -0.7(9)
Mn3 N4 N5 C14 -172.4(6)
C12 N4 N5 Mn4 -178.0(6)
Mn3 N4 N5 Mn4 10.3(10)
O5 Mn4 N5 N4 152.8(7)
O8 Mn4 N5 N4 -166.7(17)
N8 Mn4 N5 N4 -26.6(7)
O18 Mn4 N5 N4 63.8(7)
O17 Mn4 N5 N4 -114.4(7)
O5 Mn4 N5 C14 -24.2(7)
O8 Mn4 N5 C14 16(2)
N8 Mn4 N5 C14 156.4(7)
O18 Mn4 N5 C14 -113.2(7)
O17 Mn4 N5 C14 68.6(7)
O16 Mn3 N7 C22 -101.9(7)
O2 Mn3 N7 C22 -7.0(9)
O7 Mn3 N7 C22 -14.7(6)
O15 Mn3 N7 C22 80.5(7)
N4 Mn3 N7 C22 168.4(7)
O1 Mn3 N7 C22 151.7(7)
O16 Mn3 N7 N8 100.3(7)
O2 Mn3 N7 N8 -164.8(6)
O7 Mn3 N7 N8 -172.6(8)
O15 Mn3 N7 N8 -77.3(7)
N4 Mn3 N7 N8 10.6(7)
O1 Mn3 N7 N8 -6.1(12)
C22 N7 N8 C24 0.5(10)
Mn3 N7 N8 C24 159.3(6)
C22 N7 N8 Mn4 165.1(6)
Mn3 N7 N8 Mn4 -36.0(10)
O5 Mn4 N8 C24 26(3)
O8 Mn4 N8 C24 15.8(7)
N5 Mn4 N8 C24 -159.2(7)
O18 Mn4 N8 C24 107.0(7)
O17 Mn4 N8 C24 -74.4(7)
O5 Mn4 N8 N7 -136(2)
O8 Mn4 N8 N7 -146.4(7)
N5 Mn4 N8 N7 38.6(7)
O18 Mn4 N8 N7 -55.2(6)
O17 Mn4 N8 N7 123.4(6)
O2 Mn2 N9 C32 -137.9(8)
O7 Mn2 N9 C32 24.8(8)
O13 Mn2 N9 C32 -62.5(7)
O14 Mn2 N9 C32 109.6(7)
N3 Mn2 N9 C32 -161.0(7)
O6 Mn2 N9 C32 19.5(6)
O2 Mn2 N9 N10 20.1(13)
O7 Mn2 N9 N10 -177.2(6)
O13 Mn2 N9 N10 95.4(7)
O14 Mn2 N9 N10 -92.4(7)
N3 Mn2 N9 N10 -3.0(7)
O6 Mn2 N9 N10 177.4(8)
C32 N9 N10 C34 1.1(9)
Mn2 N9 N10 C34 -159.0(6)
C32 N9 N10 Mn1 -170.2(6)
Mn2 N9 N10 Mn1 29.7(10)
O3 Mn1 N10 C34 -46(2)
O10 Mn1 N10 C34 -26.3(7)
N2 Mn1 N10 C34 151.7(7)
O11 Mn1 N10 C34 66.7(7)
O12 Mn1 N10 C34 -118.1(7)
O3 Mn1 N10 N9 124(2)
O10 Mn1 N10 N9 143.8(6)
N2 Mn1 N10 N9 -38.2(7)
O11 Mn1 N10 N9 -123.2(6)
O12 Mn1 N10 N9 51.9(6)
C1 N1 O1 C11 177.3(8)
C1 N1 O1 Mn3 7.9(9)
O16 Mn3 O1 C11 -92.0(7)
O2 Mn3 O1 C11 -178.3(8)
O7 Mn3 O1 C11 179.8(6)
N7 Mn3 O1 C11 17.0(11)
O15 Mn3 O1 C11 89.9(7)
N4 Mn3 O1 C11 -1.2(6)
O16 Mn3 O1 N1 77.1(6)
O2 Mn3 O1 N1 -9.1(5)
O7 Mn3 O1 N1 -11.1(7)
N7 Mn3 O1 N1 -173.9(6)
O15 Mn3 O1 N1 -101.0(6)
N4 Mn3 O1 N1 167.9(6)
O7 Mn2 O2 C1 172.3(8)
O13 Mn2 O2 C1 -96.4(7)
O14 Mn2 O2 C1 88.3(8)
N9 Mn2 O2 C1 -21.8(13)
N3 Mn2 O2 C1 2.6(7)
O6 Mn2 O2 C1 -173.7(6)
O7 Mn2 O2 Mn3 -0.4(3)
O13 Mn2 O2 Mn3 90.8(3)
O14 Mn2 O2 Mn3 -84.4(3)
N9 Mn2 O2 Mn3 165.4(6)
N3 Mn2 O2 Mn3 -170.1(4)
O6 Mn2 O2 Mn3 13.6(5)
O16 Mn3 O2 C1 -79.4(8)
O7 Mn3 O2 C1 -171.7(9)
N7 Mn3 O2 C1 -179.6(7)
O15 Mn3 O2 C1 92.0(8)
N4 Mn3 O2 C1 6.3(10)
O1 Mn3 O2 C1 9.8(7)
O16 Mn3 O2 Mn2 92.7(3)
O7 Mn3 O2 Mn2 0.4(3)
N7 Mn3 O2 Mn2 -7.5(6)
O15 Mn3 O2 Mn2 -95.9(3)
N4 Mn3 O2 Mn2 178.4(3)
O1 Mn3 O2 Mn2 -178.1(4)
O10 Mn1 O3 C6 134.6(7)
N2 Mn1 O3 C6 -43.2(7)
N10 Mn1 O3 C6 154.4(19)
O11 Mn1 O3 C6 41.8(7)
O12 Mn1 O3 C6 -133.8(7)
O8 Mn4 O5 C16 -128.2(7)
N8 Mn4 O5 C16 -138(2)
N5 Mn4 O5 C16 46.7(7)
O18 Mn4 O5 C16 140.5(7)
O17 Mn4 O5 C16 -38.3(7)
C21 N6 O6 C31 -160.0(8)
C21 N6 O6 Mn2 -10.3(8)
O2 Mn2 O6 C31 146.2(7)
O7 Mn2 O6 C31 161.0(7)
O13 Mn2 O6 C31 65.1(7)
O14 Mn2 O6 C31 -110.4(7)
N9 Mn2 O6 C31 -23.6(7)
N3 Mn2 O6 C31 -24.8(10)
O2 Mn2 O6 N6 -3.6(7)
O7 Mn2 O6 N6 11.2(5)
O13 Mn2 O6 N6 -84.7(5)
O14 Mn2 O6 N6 99.8(5)
N9 Mn2 O6 N6 -173.4(6)
N3 Mn2 O6 N6 -174.6(6)
O2 Mn2 O7 C21 157.1(8)
O13 Mn2 O7 C21 68.1(8)
O14 Mn2 O7 C21 -100.7(8)
N9 Mn2 O7 C21 -16.6(9)
N3 Mn2 O7 C21 172.5(7)
O6 Mn2 O7 C21 -11.1(7)
O2 Mn2 O7 Mn3 0.4(3)
O13 Mn2 O7 Mn3 -88.6(3)
O14 Mn2 O7 Mn3 102.6(4)
N9 Mn2 O7 Mn3 -173.3(3)
N3 Mn2 O7 Mn3 15.8(5)
O6 Mn2 O7 Mn3 -167.8(4)
O16 Mn3 O7 C21 116.2(7)
O2 Mn3 O7 C21 -159.0(8)
N7 Mn3 O7 C21 15.7(7)
O15 Mn3 O7 C21 -73.2(7)
N4 Mn3 O7 C21 25.9(13)
O1 Mn3 O7 C21 -157.2(6)
O16 Mn3 O7 Mn2 -85.2(3)
O2 Mn3 O7 Mn2 -0.4(3)
N7 Mn3 O7 Mn2 174.3(4)
O15 Mn3 O7 Mn2 85.4(3)
N4 Mn3 O7 Mn2 -175.4(7)
O1 Mn3 O7 Mn2 1.4(5)
O5 Mn4 O8 C26 137.7(7)
N8 Mn4 O8 C26 -43.4(7)
N5 Mn4 O8 C26 97(2)
O18 Mn4 O8 C26 -133.2(7)
O17 Mn4 O8 C26 45.2(7)
O3 Mn1 O10 C36 -131.9(7)
N2 Mn1 O10 C36 -112(2)
N10 Mn1 O10 C36 50.7(7)
O11 Mn1 O10 C36 -38.3(7)
O12 Mn1 O10 C36 137.8(7)
O3 Mn1 O11 S1 36.9(5)
O10 Mn1 O11 S1 -50.5(5)
N2 Mn1 O11 S1 123.2(5)
N10 Mn1 O11 S1 -136.0(5)
O12 Mn1 O11 S1 169(2)
O3 Mn1 O12 S2 9.2(5)
O10 Mn1 O12 S2 96.4(5)
N2 Mn1 O12 S2 -77.5(5)
N10 Mn1 O12 S2 -178.2(5)
O11 Mn1 O12 S2 -124(2)
O2 Mn2 O13 S3' 118(2)
O7 Mn2 O13 S3' -172(2)
O14 Mn2 O13 S3' -87(2)
N9 Mn2 O13 S3' -42(2)
N3 Mn2 O13 S3' 47(2)
O6 Mn2 O13 S3' -110(2)
O2 Mn2 O13 S3 -103.6(7)
O7 Mn2 O13 S3 -33.8(7)
O14 Mn2 O13 S3 51.8(18)
N9 Mn2 O13 S3 95.9(7)
N3 Mn2 O13 S3 -175.1(7)
O6 Mn2 O13 S3 28.3(7)
O16 Mn3 O15 S4 -129.2(14)
O2 Mn3 O15 S4 178.8(12)
O7 Mn3 O15 S4 109.7(12)
N7 Mn3 O15 S4 38.4(12)
N4 Mn3 O15 S4 -52.3(12)
O1 Mn3 O15 S4 -119.4(12)
O2 Mn3 O16 S5 79.7(5)
O7 Mn3 O16 S5 148.9(5)
N7 Mn3 O16 S5 -139.9(5)
O15 Mn3 O16 S5 27.5(18)
N4 Mn3 O16 S5 -49.3(5)
O1 Mn3 O16 S5 17.8(5)
O5 Mn4 O17 S6 -44.1(5)
O8 Mn4 O17 S6 42.7(5)
N8 Mn4 O17 S6 129.8(5)
N5 Mn4 O17 S6 -131.0(5)
O18 Mn4 O17 S6 172(6)
O5 Mn4 O18 S7 122.6(5)
O8 Mn4 O18 S7 35.8(5)
N8 Mn4 O18 S7 -51.3(5)
N5 Mn4 O18 S7 -150.3(4)
O17 Mn4 O18 S7 -94(6)
Mn1 O11 S1 C42 131.2(5)
Mn1 O11 S1 C41 -125.7(5)
Mn1 O12 S2 C44 -79.6(8)
Mn1 O12 S2 C43 -175.3(7)
S3' O13 S3 C45 42.9(7)
Mn2 O13 S3 C45 -122.7(7)
S3' O13 S3 C46 -45.2(7)
Mn2 O13 S3 C46 149.3(7)
S3 O13 S3' C45 -40.5(6)
Mn2 O13 S3' C45 106.6(19)
S3 O13 S3' C46 42.2(6)
Mn2 O13 S3' C46 -170.7(16)
Mn3 O15 S4 C48 49.9(14)
Mn3 O15 S4 C47 -46.9(14)
Mn3 O16 S5 C50 128.6(7)
Mn3 O16 S5 C49 -130.3(6)
Mn4 O17 S6 C51 128.6(5)
Mn4 O17 S6 C52 -130.3(5)
Mn4 O18 S7 C53 143.2(8)
Mn4 O18 S7 C54 -110.0(7)
Mn2 O2 C1 N1 178.7(7)
Mn3 O2 C1 N1 -10.0(14)
Mn2 O2 C1 C2 -4.0(11)
Mn3 O2 C1 C2 167.4(6)
O1 N1 C1 O2 0.0(13)
O1 N1 C1 C2 -177.2(8)
N2 N3 C2 C3 -1.4(10)
Mn2 N3 C2 C3 176.6(6)
N2 N3 C2 C1 -179.2(7)
Mn2 N3 C2 C1 -1.2(10)
O2 C1 C2 N3 3.4(12)
N1 C1 C2 N3 -179.2(8)
O2 C1 C2 C3 -173.8(10)
N1 C1 C2 C3 3.7(16)
N3 C2 C3 C4 1.9(11)
C1 C2 C3 C4 179.1(10)
N3 N2 C4 C3 0.7(10)
Mn1 N2 C4 C3 -173.2(6)
N3 N2 C4 C5 179.0(8)
Mn1 N2 C4 C5 5.1(12)
C2 C3 C4 N2 -1.5(10)
C2 C3 C4 C5 -179.6(10)
N2 C4 C5 C6 -20.6(14)
C3 C4 C5 C6 157.3(10)
N2 C4 C5 C10 157.9(8)
C3 C4 C5 C10 -24.3(16)
Mn1 O3 C6 C5 41.5(12)
Mn1 O3 C6 C7 -138.1(7)
C10 C5 C6 O3 179.9(8)
C4 C5 C6 O3 -1.6(14)
C10 C5 C6 C7 -0.5(14)
C4 C5 C6 C7 178.0(9)
O3 C6 C7 C8 -178.0(8)
C5 C6 C7 C8 2.4(14)
C6 C7 C8 C9 -2.7(14)
C7 C8 C9 C10 1.1(14)
C8 C9 C10 C5 0.9(14)
C6 C5 C10 C9 -1.2(14)
C4 C5 C10 C9 -179.7(8)
N1 O1 C11 O4 8.3(14)
Mn3 O1 C11 O4 177.6(8)
N1 O1 C11 C12 -171.4(7)
Mn3 O1 C11 C12 -2.2(10)
N5 N4 C12 C13 0.0(10)
Mn3 N4 C12 C13 172.8(6)
N5 N4 C12 C11 178.3(8)
Mn3 N4 C12 C11 -8.8(12)
O4 C11 C12 N4 -172.8(9)
O1 C11 C12 N4 6.9(13)
O4 C11 C12 C13 5.3(17)
O1 C11 C12 C13 -175.0(9)
N4 C12 C13 C14 0.8(11)
C11 C12 C13 C14 -177.5(9)
C12 C13 C14 N5 -1.2(10)
C12 C13 C14 C15 -179.5(9)
N4 N5 C14 C13 1.2(10)
Mn4 N5 C14 C13 178.7(6)
N4 N5 C14 C15 179.6(8)
Mn4 N5 C14 C15 -2.8(12)
C13 C14 C15 C16 -159.1(10)
N5 C14 C15 C16 22.7(14)
C13 C14 C15 C20 17.1(15)
N5 C14 C15 C20 -161.1(9)
Mn4 O5 C16 C15 -41.5(12)
Mn4 O5 C16 C17 141.9(7)
C20 C15 C16 O5 -177.7(8)
C14 C15 C16 O5 -1.4(14)
C20 C15 C16 C17 -1.2(14)
C14 C15 C16 C17 175.1(8)
O5 C16 C17 C18 176.0(8)
C15 C16 C17 C18 -0.7(14)
C16 C17 C18 C19 2.6(14)
C17 C18 C19 C20 -2.7(14)
C18 C19 C20 C15 0.8(14)
C16 C15 C20 C19 1.1(14)
C14 C15 C20 C19 -175.2(9)
Mn2 O7 C21 N6 10.3(14)
Mn3 O7 C21 N6 165.2(8)
Mn2 O7 C21 C22 -168.7(6)
Mn3 O7 C21 C22 -13.9(11)
O6 N6 C21 O7 1.4(13)
O6 N6 C21 C22 -179.6(7)
N8 N7 C22 C23 0.1(10)
Mn3 N7 C22 C23 -162.9(6)
N8 N7 C22 C21 176.4(7)
Mn3 N7 C22 C21 13.5(10)
O7 C21 C22 N7 -0.1(13)
N6 C21 C22 N7 -179.2(8)
O7 C21 C22 C23 175.0(10)
N6 C21 C22 C23 -4.1(16)
N7 C22 C23 C24 -0.6(11)
C21 C22 C23 C24 -175.9(10)
N7 N8 C24 C23 -0.8(10)
Mn4 N8 C24 C23 -165.6(6)
N7 N8 C24 C25 178.7(8)
Mn4 N8 C24 C25 13.9(13)
C22 C23 C24 N8 0.8(10)
C22 C23 C24 C25 -178.6(9)
N8 C24 C25 C26 -29.0(14)
C23 C24 C25 C26 150.4(10)
N8 C24 C25 C30 151.9(9)
C23 C24 C25 C30 -28.7(15)
Mn4 O8 C26 C27 -140.3(7)
Mn4 O8 C26 C25 41.5(12)
C30 C25 C26 O8 -179.7(8)
C24 C25 C26 O8 1.2(14)
C30 C25 C26 C27 2.1(14)
C24 C25 C26 C27 -177.0(8)
O8 C26 C27 C28 -179.9(8)
C25 C26 C27 C28 -1.6(14)
C26 C27 C28 C29 -1.2(14)
C27 C28 C29 C30 3.4(14)
C28 C29 C30 C25 -2.9(14)
C26 C25 C30 C29 0.2(14)
C24 C25 C30 C29 179.3(8)
N6 O6 C31 O9 -8.2(15)
Mn2 O6 C31 O9 -158.4(9)
N6 O6 C31 C32 172.6(7)
Mn2 O6 C31 C32 22.4(10)
N10 N9 C32 C33 -2.5(10)
Mn2 N9 C32 C33 160.7(6)
N10 N9 C32 C31 -179.6(8)
Mn2 N9 C32 C31 -16.5(11)
O9 C31 C32 C33 -1.2(19)
O6 C31 C32 C33 178.0(10)
O9 C31 C32 N9 175.2(10)
O6 C31 C32 N9 -5.6(13)
N9 C32 C33 C34 2.9(11)
C31 C32 C33 C34 179.7(10)
N9 N10 C34 C33 0.7(10)
Mn1 N10 C34 C33 172.1(6)
N9 N10 C34 C35 -175.4(8)
Mn1 N10 C34 C35 -3.9(13)
C32 C33 C34 N10 -2.2(11)
C32 C33 C34 C35 173.5(10)
N10 C34 C35 C40 -155.3(9)
C33 C34 C35 C40 29.5(16)
N10 C34 C35 C36 25.3(15)
C33 C34 C35 C36 -149.9(10)
Mn1 O10 C36 C37 134.4(8)
Mn1 O10 C36 C35 -45.8(12)
C40 C35 C36 O10 179.8(9)
C34 C35 C36 O10 -0.8(15)
C40 C35 C36 C37 -0.4(15)
C34 C35 C36 C37 179.0(9)
O10 C36 C37 C38 -179.9(9)
C35 C36 C37 C38 0.3(16)
C36 C37 C38 C39 -0.2(16)
C37 C38 C39 C40 0.2(15)
C38 C39 C40 C35 -0.3(15)
C36 C35 C40 C39 0.4(15)
C34 C35 C40 C39 -179.0(10)
O13 S3 C45 S3' -36.4(6)
C46 S3 C45 S3' 72.0(5)
O13 S3' C45 S3 41.5(7)
C46 S3' C45 S3 -65.9(5)
O13 S3 C46 S3' 38.1(6)
C45 S3 C46 S3' -71.4(5)
O13 S3' C46 S3 -43.4(7)
C45 S3' C46 S3 65.9(5)

loop_
_platon_squeeze_void_nr
_platon_squeeze_void_average_x
_platon_squeeze_void_average_y
_platon_squeeze_void_average_z
_platon_squeeze_void_volume
_platon_squeeze_void_count_electrons
1 0.000 0.000 0.007 914.7 69.6
2 0.250 0.250 0.000 105.0 25.6
3 0.750 0.250 0.500 105.0 25.6
4 0.500 0.500 0.236 914.7 69.6
5 0.500 0.204 0.750 27.5 2.4
6 0.359 0.251 0.705 27.9 5.0
7 0.641 0.251 0.795 27.8 4.0
8 0.141 0.249 0.295 27.9 5.0
9 0.859 0.249 0.205 27.9 6.0
10 0.000 0.295 0.250 27.6 1.0
11 0.250 0.750 0.500 105.0 25.6
12 0.750 0.750 0.000 105.0 25.6
13 0.000 0.704 0.750 27.5 2.4
14 0.141 0.751 0.795 27.8 4.0
15 0.859 0.751 0.705 27.9 5.0
16 0.359 0.749 0.205 27.9 6.0
17 0.641 0.749 0.295 27.9 5.0
18 0.500 0.795 0.250 27.6 1.0
